data_4341684
loop_
_publ_author_name
'Langley, Stuart K.'
'Moubaraki, Boujemaa'
'Tomasi, Corrado'
'Evangelisti, Marco'
'Brechin, Euan K.'
'Murray, Keith S.'

_publ_section_title
;
 Synthesis, Structure, and Magnetism of a Family of Heterometallic
 {Cu2Ln7} and {Cu4Ln12} (Ln = Gd, Tb, and Dy) Complexes: The Gd Analogues
 Exhibiting a Large Magnetocaloric Effect
;
_journal_name_full 'Inorganic Chemistry'
_journal_page_first 141119100121008
_journal_paper_doi 10.1021/ic5023467
_journal_year 2014
_chemical_formula_sum 'C142 H202 Cl8 Cu4 N6 O66 Tb12'
_chemical_formula_weight 5493.51
_chemical_name_systematic
; 
 ? 
;
_space_group_IT_number 2
_symmetry_cell_setting triclinic
_symmetry_space_group_name_Hall '-P 1'
_symmetry_space_group_name_H-M 'P -1'
_atom_sites_solution_hydrogens geom
_atom_sites_solution_primary direct
_atom_sites_solution_secondary difmap
_audit_creation_method SHELXL-97
_cell_angle_alpha 64.24(3)
_cell_angle_beta 64.98(3)
_cell_angle_gamma 86.83(3)
_cell_formula_units_Z 1
_cell_length_a 17.840(4)
_cell_length_b 17.860(4)
_cell_length_c 18.510(4)
_cell_measurement_reflns_used 38505
_cell_measurement_temperature 100(2)
_cell_measurement_theta_max 25.00
_cell_measurement_theta_min 1.95
_cell_volume 4753(3)
_computing_cell_refinement 'XDS (Kabsch, 1993)'
_computing_data_collection 'Blu-Ice (McPhillips et al, 2002)'
_computing_data_reduction 'XDS (Kabsch, 1993)'
_computing_molecular_graphics X-SEED
_computing_publication_material 'XCIF V6.12 (BrukerAXS, 2001).'
_computing_structure_refinement 'SHELXL-97 (Sheldrick, 1997)'
_computing_structure_solution 'SHELXS-97 (Sheldrick, 1990)'
_diffrn_ambient_temperature 100(2)
_diffrn_measured_fraction_theta_full 0.922
_diffrn_measured_fraction_theta_max 0.922
_diffrn_measurement_device_type synchrotron
_diffrn_measurement_method 'scans in phi'
_diffrn_radiation_monochromator 'double crystal'
_diffrn_radiation_source '3BM1 dipole'
_diffrn_radiation_type synchrotron
_diffrn_radiation_wavelength 0.71078
_diffrn_reflns_av_R_equivalents 0.0627
_diffrn_reflns_av_sigmaI/netI 0.0960
_diffrn_reflns_limit_h_max 21
_diffrn_reflns_limit_h_min -21
_diffrn_reflns_limit_k_max 21
_diffrn_reflns_limit_k_min -20
_diffrn_reflns_limit_l_max 22
_diffrn_reflns_limit_l_min -22
_diffrn_reflns_number 38505
_diffrn_reflns_theta_full 25.00
_diffrn_reflns_theta_max 25.00
_diffrn_reflns_theta_min 1.95
_exptl_absorpt_coefficient_mu 5.027
_exptl_absorpt_correction_T_max 0.765
_exptl_absorpt_correction_T_min 0.477
_exptl_absorpt_correction_type multi-scan
_exptl_absorpt_process_details SADABS
_exptl_crystal_colour blue
_exptl_crystal_density_diffrn 1.902
_exptl_crystal_density_method 'not measured'
_exptl_crystal_description plate
_exptl_crystal_F_000 2608
_exptl_crystal_size_max 0.04
_exptl_crystal_size_mid 0.03
_exptl_crystal_size_min 0.01
_refine_diff_density_max 2.845
_refine_diff_density_min -2.413
_refine_diff_density_rms 0.241
_refine_ls_extinction_method none
_refine_ls_goodness_of_fit_ref 1.032
_refine_ls_hydrogen_treatment mixed
_refine_ls_matrix_type full
_refine_ls_number_parameters 1136
_refine_ls_number_reflns 15420
_refine_ls_number_restraints 85
_refine_ls_restrained_S_all 1.030
_refine_ls_R_factor_all 0.0797
_refine_ls_R_factor_gt 0.0732
_refine_ls_shift/su_max 0.004
_refine_ls_shift/su_mean 0.000
_refine_ls_structure_factor_coef Fsqd
_refine_ls_weighting_details 'calc w=1/[\s^2^(Fo^2^)+(0.0779P)^2^+88.8075P] where P=(Fo^2^+2Fc^2^)/3'
_refine_ls_weighting_scheme calc
_refine_ls_wR_factor_gt 0.1950
_refine_ls_wR_factor_ref 0.2001
_reflns_number_gt 13451
_reflns_number_total 15420
_reflns_threshold_expression >2sigma(I)
_cod_data_source_file ic5023467_si_005.cif
_cod_data_source_block c:\x-seed\cu4tb1~1\copy
_cod_original_cell_volume 4753.0(17)
_cod_original_sg_symbol_H-M P-1
_cod_database_code 4341684

loop_
_symmetry_equiv_pos_as_xyz
'x, y, z'
'-x, -y, -z'

loop_
_atom_site_label
_atom_site_type_symbol
_atom_site_fract_x
_atom_site_fract_y
_atom_site_fract_z
_atom_site_U_iso_or_equiv
_atom_site_adp_type
_atom_site_occupancy
_atom_site_symmetry_multiplicity
_atom_site_calc_flag
_atom_site_refinement_flags
_atom_site_disorder_assembly
_atom_site_disorder_group
Tb1 Tb 0.47104(4) 0.74339(4) 0.25715(4) 0.03302(16) Uani 1 1 d . . .
Tb2 Tb 0.61515(4) 0.59908(4) 0.17115(4) 0.03653(17) Uani 1 1 d . . .
Tb3 Tb 0.41393(3) 0.49248(3) 0.39947(3) 0.02741(15) Uani 1 1 d . . .
Tb4 Tb 0.36182(4) 0.24259(4) 0.54255(4) 0.03696(17) Uani 1 1 d . . .
Tb5 Tb 0.40784(3) 0.36974(4) 0.63298(4) 0.02940(16) Uani 1 1 d . . .
Tb6 Tb 0.21222(4) 0.37841(4) 0.62617(4) 0.03682(17) Uani 1 1 d . . .
Cu1 Cu 0.18550(12) 0.33035(14) 0.83639(13) 0.0586(5) Uani 1 1 d . . .
Cu2 Cu 0.54376(14) 0.18727(14) 0.58515(16) 0.0621(5) Uani 1 1 d . . .
Cl1 Cl 0.5891(4) 0.0664(4) 0.5868(4) 0.0883(17) Uani 1 1 d . . .
Cl1S Cl 0.6558(2) 0.3756(2) 0.4125(2) 0.0482(8) Uani 1 1 d . . .
Cl2S Cl 0.2639(3) 0.1227(3) 0.8493(3) 0.0688(12) Uani 1 1 d . . .
Cl3S Cl 0.1459(9) 0.5318(10) 0.9232(10) 0.064(3) Uani 0.33 1 d PU A 1
Cl4S Cl 0.125(2) 0.435(3) 1.111(3) 0.184(13) Uani 0.33 1 d PU B 4
Cl5S Cl 0.1869(7) -0.0095(8) 1.4348(9) 0.059(3) Uani 0.33 1 d PU C 3
O1 O 0.5013(7) 0.7786(6) 0.1091(6) 0.049(2) Uani 1 1 d . . .
O1S O 0.152(5) -0.119(5) 0.837(5) 0.156(18) Uani 0.33 1 d PU D 7
O2 O 0.5941(7) 0.7061(7) 0.0514(6) 0.048(2) Uani 1 1 d . . .
O2S O 0.198(4) -0.174(4) 0.922(4) 0.129(16) Uani 0.33 1 d PU E 6
O3 O 0.3369(6) 0.7073(6) 0.2663(7) 0.047(2) Uani 1 1 d . . .
O4 O 0.3911(7) 0.7870(7) 0.3651(7) 0.057(3) Uani 1 1 d . . .
O5 O 0.5621(6) 0.8797(6) 0.1639(7) 0.051(2) Uani 1 1 d . . .
O5S O 0.185(3) -0.035(3) 1.488(3) 0.088(11) Uani 0.33 1 d PU F 4
O6 O 0.4693(6) 0.6102(6) 0.2505(5) 0.0371(19) Uani 1 1 d . . .
O6S O 0.123(4) -0.125(4) 0.795(4) 0.110(14) Uani 0.33 1 d PU G 8
O7 O 0.6048(6) 0.7016(6) 0.2203(6) 0.0385(19) Uani 1 1 d . . .
O7S O 0.135(2) 0.579(3) 0.880(2) 0.166(18) Uani 0.67 1 d P H 2
H7S H 0.1549 0.6238 0.8748 0.199 Uiso 0.67 1 d P I 2
O8 O 0.6924(7) 0.5677(7) 0.0422(7) 0.055(3) Uani 1 1 d . . .
O8S O 0.053(3) -0.105(3) 1.630(3) 0.15(3) Uani 0.33 1 d PD J 5
H8S H 0.0359 -0.1413 1.6829 0.178 Uiso 0.33 1 d P K 5
O9 O 0.6867(7) 0.4770(7) 0.2109(7) 0.060(3) Uani 1 1 d . . .
O10 O 0.5283(7) 0.5100(7) 0.1597(7) 0.054(3) Uani 1 1 d . . .
O10S O 0.230(2) 0.747(3) 0.696(3) 0.073(9) Uani 0.33 1 d PU . .
O11 O 0.4426(6) 0.4296(6) 0.3013(6) 0.042(2) Uani 1 1 d . . .
O11S O -0.046(3) 0.719(3) 0.800(3) 0.081(10) Uani 0.33 1 d PU . .
O12 O 0.5603(5) 0.5250(5) 0.3329(5) 0.0339(18) Uani 1 1 d . . .
O13 O 0.4497(5) 0.6211(5) 0.3937(5) 0.0343(18) Uani 1 1 d . . .
O14 O 0.2919(5) 0.5436(6) 0.3802(6) 0.040(2) Uani 1 1 d . . .
O15 O 0.1786(6) 0.4742(7) 0.5124(7) 0.049(2) Uani 1 1 d . . .
O16 O 0.3430(5) 0.4694(5) 0.5473(5) 0.0334(18) Uani 1 1 d . . .
O17 O 0.3053(5) 0.3691(5) 0.4896(5) 0.0331(18) Uani 1 1 d . . .
O18 O 0.4519(5) 0.3689(5) 0.4928(5) 0.0336(18) Uani 1 1 d . . .
O19 O 0.3749(7) 0.2704(7) 0.3993(7) 0.055(3) Uani 1 1 d . . .
O20 O 0.4944(7) 0.2078(8) 0.5052(9) 0.063(3) Uani 1 1 d . . .
O21 O 0.3267(8) 0.1077(7) 0.6746(8) 0.066(3) Uani 1 1 d . . .
O22 O 0.4545(6) 0.2341(6) 0.6569(7) 0.047(2) Uani 1 1 d . . .
O23 O 0.2990(5) 0.2791(5) 0.6584(6) 0.0367(19) Uani 1 1 d . . .
O24 O 0.2236(7) 0.1951(6) 0.5805(8) 0.054(3) Uani 1 1 d . . .
O25 O 0.1341(6) 0.2765(6) 0.6275(7) 0.050(2) Uani 1 1 d . . .
O26 O 0.2724(6) 0.3993(7) 0.7201(7) 0.051(2) Uani 1 1 d . . .
O27 O 0.1327(9) 0.4718(10) 0.6743(9) 0.080(4) Uani 1 1 d . . .
O28 O 0.1308(7) 0.2998(8) 0.7780(8) 0.066(3) Uani 1 1 d . . .
O29 O 0.2462(7) 0.3281(7) 0.9030(7) 0.056(3) Uani 1 1 d . . .
O30 O 0.0946(8) 0.4392(10) 0.8458(9) 0.083(4) Uani 1 1 d . . .
H30 H 0.1154 0.4564 0.8700 0.099 Uiso 1 1 calc R . .
N1 N 0.3921(8) 0.8750(7) 0.1995(8) 0.048(3) Uani 1 1 d . . .
N2 N 0.3757(9) 0.1125(8) 0.5077(10) 0.058(3) Uani 1 1 d . . .
N3 N 0.0885(10) 0.2598(11) 0.9510(10) 0.074(4) Uani 1 1 d . . .
C1 C 0.5446(9) 0.7582(9) 0.0472(9) 0.042(3) Uani 1 1 d . . .
C2 C 0.5306(11) 0.7998(8) -0.0359(9) 0.047(4) Uani 1 1 d . . .
C3 C 0.4514(10) 0.7854(10) -0.0242(11) 0.049(3) Uani 1 1 d . . .
H3 H 0.4077 0.7548 0.0346 0.059 Uiso 1 1 calc R . .
C3S C 0.112(2) -0.039(2) 1.612(2) 0.035(8) Uani 0.33 1 d PD J 5
H3S1 H 0.1006 0.0158 1.5772 0.052 Uiso 0.33 1 calc PR J 5
H3S2 H 0.1690 -0.0460 1.5785 0.052 Uiso 0.33 1 calc PR J 5
H3S3 H 0.1056 -0.0428 1.6689 0.052 Uiso 0.33 1 calc PR J 5
C4 C 0.4332(13) 0.8149(10) -0.0975(11) 0.059(4) Uani 1 1 d . . .
H4 H 0.3778 0.8031 -0.0886 0.071 Uiso 1 1 calc R . .
C4S C 0.1395 0.5077 0.9526 0.086 Uani 0.67 1 d PU H 2
H4S1 H 0.1884 0.4825 0.9280 0.130 Uiso 0.67 1 d P L 2
H4S2 H 0.0883 0.4660 0.9876 0.130 Uiso 0.67 1 d P M 2
H4S3 H 0.1469 0.5268 0.9916 0.130 Uiso 0.67 1 d P N 2
C5 C 0.4941(15) 0.8598(11) -0.1801(13) 0.073(6) Uani 1 1 d . . .
H5 H 0.4809 0.8805 -0.2294 0.087 Uiso 1 1 calc R . .
C6 C 0.5756(14) 0.8768(10) -0.1958(11) 0.067(5) Uani 1 1 d . . .
H6 H 0.6181 0.9084 -0.2551 0.080 Uiso 1 1 calc R . .
C7 C 0.5949(11) 0.8464(9) -0.1216(9) 0.050(4) Uani 1 1 d . . .
C8 C 0.6791(11) 0.8711(9) -0.1382(9) 0.055(4) Uani 1 1 d . . .
C9 C 0.7482(14) 0.8739(13) -0.2126(13) 0.084(7) Uani 1 1 d . . .
H9 H 0.7400 0.8548 -0.2497 0.101 Uiso 1 1 calc R . .
C10 C 0.8293(18) 0.9041(18) -0.2345(16) 0.118(10) Uani 1 1 d . . .
H10 H 0.8759 0.9047 -0.2851 0.142 Uiso 1 1 calc R . .
C11 C 0.8406(16) 0.9341(13) -0.179(2) 0.095(8) Uani 1 1 d . . .
H11 H 0.8943 0.9570 -0.1920 0.115 Uiso 1 1 calc R . .
C12 C 0.7693(16) 0.9282(14) -0.1047(15) 0.085(6) Uani 1 1 d . . .
H12 H 0.7753 0.9472 -0.0665 0.103 Uiso 1 1 calc R . .
C13 C 0.6936(13) 0.8974(10) -0.0846(12) 0.064(5) Uani 1 1 d . . .
H13 H 0.6477 0.8933 -0.0316 0.077 Uiso 1 1 calc R . .
C14 C 0.2839(10) 0.7681(10) 0.2375(11) 0.053(4) Uani 1 1 d . . .
H14A H 0.2547 0.7477 0.2129 0.064 Uiso 1 1 calc R . .
H14B H 0.2413 0.7747 0.2892 0.064 Uiso 1 1 calc R . .
C15 C 0.3372(10) 0.8490(9) 0.1690(11) 0.050(3) Uani 1 1 d . . .
H15A H 0.3017 0.8925 0.1554 0.060 Uiso 1 1 calc R . .
H15B H 0.3726 0.8445 0.1134 0.060 Uiso 1 1 calc R . .
C16 C 0.3189(10) 0.8231(11) 0.3630(11) 0.056(4) Uani 1 1 d . . .
H16A H 0.2941 0.8418 0.4102 0.067 Uiso 1 1 calc R . .
H16B H 0.2764 0.7810 0.3740 0.067 Uiso 1 1 calc R . .
C17 C 0.3444(10) 0.8974(9) 0.2720(10) 0.051(4) Uani 1 1 d . . .
H17A H 0.2936 0.9186 0.2666 0.061 Uiso 1 1 calc R . .
H17B H 0.3788 0.9432 0.2661 0.061 Uiso 1 1 calc R . .
C18 C 0.4595(10) 0.9451(9) 0.1222(11) 0.053(4) Uani 1 1 d . . .
H18A H 0.4791 0.9347 0.0692 0.064 Uiso 1 1 calc R . .
H18B H 0.4359 0.9982 0.1084 0.064 Uiso 1 1 calc R . .
C19 C 0.5307(10) 0.9552(9) 0.1377(11) 0.055(4) Uani 1 1 d . . .
H19A H 0.5752 0.9992 0.0822 0.066 Uiso 1 1 calc R . .
H19B H 0.5134 0.9737 0.1849 0.066 Uiso 1 1 calc R . .
C20 C 0.4670(9) 0.4536(9) 0.2211(9) 0.040(3) Uani 1 1 d . . .
C21 C 0.4177(10) 0.4144(9) 0.1943(9) 0.045(3) Uani 1 1 d . . .
C22 C 0.3334(12) 0.4041(10) 0.2379(11) 0.056(4) Uani 1 1 d . . .
H22 H 0.3088 0.4202 0.2846 0.067 Uiso 1 1 calc R . .
C23 C 0.2807(15) 0.3704(12) 0.2168(16) 0.083(7) Uani 1 1 d . . .
H23 H 0.2215 0.3633 0.2484 0.100 Uiso 1 1 calc R . .
C24 C 0.318(2) 0.3486(12) 0.1493(17) 0.093(9) Uani 1 1 d . . .
H24 H 0.2834 0.3276 0.1328 0.112 Uiso 1 1 calc R . .
C25 C 0.403(2) 0.3550(12) 0.1038(15) 0.085(7) Uani 1 1 d . . .
H25 H 0.4257 0.3382 0.0576 0.102 Uiso 1 1 calc R . .
C26 C 0.4572(13) 0.3871(9) 0.1260(11) 0.059(5) Uani 1 1 d . . .
C27 C 0.5491(16) 0.3910(10) 0.0819(11) 0.074(6) Uani 1 1 d . . .
C28 C 0.588(2) 0.4175(13) -0.0138(14) 0.103(9) Uani 1 1 d . . .
H28 H 0.5577 0.4358 -0.0488 0.123 Uiso 1 1 calc R . .
C29 C 0.675(2) 0.4134(18) -0.050(2) 0.106(8) Uani 1 1 d U . .
H29 H 0.7037 0.4304 -0.1124 0.128 Uiso 1 1 calc R . .
C30 C 0.718(2) 0.3887(19) -0.006(2) 0.113(8) Uani 1 1 d U . .
H30A H 0.7771 0.3900 -0.0353 0.136 Uiso 1 1 calc R . .
C31 C 0.6774(17) 0.3595(15) 0.0883(18) 0.102(8) Uani 1 1 d . . .
H31 H 0.7077 0.3388 0.1228 0.123 Uiso 1 1 calc R . .
C32 C 0.5927(13) 0.3615(13) 0.1289(13) 0.073(5) Uani 1 1 d . . .
H32 H 0.5649 0.3413 0.1919 0.088 Uiso 1 1 calc R . .
C33 C 0.3408(13) 0.1283(11) 0.4434(13) 0.064(5) Uani 1 1 d . . .
H33A H 0.3517 0.0840 0.4233 0.077 Uiso 1 1 calc R . .
H33B H 0.2794 0.1261 0.4732 0.077 Uiso 1 1 calc R . .
C34 C 0.3794(12) 0.2115(10) 0.3655(11) 0.056(4) Uani 1 1 d . . .
H34A H 0.4385 0.2107 0.3282 0.067 Uiso 1 1 calc R . .
H34B H 0.3489 0.2269 0.3284 0.067 Uiso 1 1 calc R . .
C35 C 0.4655(13) 0.1030(13) 0.4695(14) 0.073(5) Uani 1 1 d . . .
H35A H 0.4790 0.0911 0.4183 0.088 Uiso 1 1 calc R . .
H35B H 0.4762 0.0549 0.5154 0.088 Uiso 1 1 calc R . .
C36 C 0.5228(11) 0.1853(12) 0.4376(13) 0.062(4) Uani 1 1 d . . .
H36A H 0.5815 0.1753 0.4222 0.074 Uiso 1 1 calc R . .
H36B H 0.5211 0.2310 0.3836 0.074 Uiso 1 1 calc R . .
C37 C 0.3230(15) 0.0369(11) 0.5944(12) 0.074(5) Uani 1 1 d . . .
H37A H 0.3356 -0.0150 0.5877 0.088 Uiso 1 1 calc R . .
H37B H 0.2630 0.0400 0.6098 0.088 Uiso 1 1 calc R . .
C38 C 0.3406(19) 0.0337(11) 0.6684(14) 0.093(8) Uani 1 1 d . . .
H38A H 0.3036 -0.0144 0.7258 0.112 Uiso 1 1 calc R . .
H38B H 0.3994 0.0259 0.6556 0.112 Uiso 1 1 calc R . .
C39 C 0.2140(9) 0.5256(9) 0.4299(10) 0.045(3) Uani 1 1 d . . .
C40 C 0.1580(8) 0.5680(9) 0.3861(10) 0.048(3) Uani 1 1 d . . .
C41 C 0.1736(11) 0.5663(12) 0.3067(12) 0.067(5) Uani 1 1 d . . .
H41 H 0.2202 0.5430 0.2798 0.081 Uiso 1 1 calc R . .
C42 C 0.1207(14) 0.5990(14) 0.2669(15) 0.088(7) Uani 1 1 d . . .
H42 H 0.1314 0.5983 0.2124 0.105 Uiso 1 1 calc R . .
C43 C 0.0554(14) 0.6311(15) 0.3044(18) 0.095(8) Uani 1 1 d . . .
H43 H 0.0198 0.6531 0.2764 0.114 Uiso 1 1 calc R . .
C44 C 0.0376(10) 0.6332(11) 0.3861(14) 0.070(5) Uani 1 1 d . . .
H44 H -0.0101 0.6551 0.4134 0.084 Uiso 1 1 calc R . .
C45 C 0.0909(9) 0.6030(11) 0.4243(13) 0.062(5) Uani 1 1 d . . .
C46 C 0.0780(10) 0.6161(11) 0.5029(14) 0.066(5) Uani 1 1 d . . .
C47 C 0.1459(14) 0.6491(13) 0.5065(17) 0.076(5) Uani 1 1 d . . .
H47 H 0.2005 0.6595 0.4597 0.091 Uiso 1 1 calc R . .
C48 C 0.1367(16) 0.6654(16) 0.570(2) 0.101(8) Uani 1 1 d . . .
H48 H 0.1845 0.6881 0.5686 0.121 Uiso 1 1 calc R . .
C49 C 0.054(2) 0.650(2) 0.645(2) 0.128(11) Uani 1 1 d . . .
H49 H 0.0472 0.6631 0.6918 0.153 Uiso 1 1 calc R . .
C50 C -0.0109(17) 0.6163(19) 0.643(2) 0.111(9) Uani 1 1 d . . .
H50 H -0.0656 0.6049 0.6905 0.133 Uiso 1 1 calc R . .
C51 C 0.0016(14) 0.5977(17) 0.5726(18) 0.094(7) Uani 1 1 d . . .
H51 H -0.0445 0.5719 0.5741 0.113 Uiso 1 1 calc R . .
C52 C 0.1562(10) 0.2225(10) 0.5974(11) 0.052(4) Uani 1 1 d . . .
C53 C 0.0954(12) 0.1946(11) 0.5740(15) 0.074(6) Uani 1 1 d . . .
C54 C 0.1202(16) 0.2129(12) 0.4873(16) 0.084(7) Uani 1 1 d . . .
H54 H 0.1762 0.2383 0.4440 0.101 Uiso 1 1 calc R . .
C55 C 0.063(2) 0.1942(15) 0.462(2) 0.127(13) Uani 1 1 d . . .
H55 H 0.0804 0.2072 0.4009 0.153 Uiso 1 1 calc R . .
C56 C -0.015(3) 0.160(2) 0.520(3) 0.168(19) Uani 1 1 d . . .
H56 H -0.0529 0.1503 0.5000 0.202 Uiso 1 1 calc R . .
C57 C -0.0412(17) 0.1363(15) 0.609(2) 0.128(12) Uani 1 1 d . . .
H57 H -0.0966 0.1077 0.6509 0.154 Uiso 1 1 calc R . .
C58 C 0.0126(14) 0.1541(13) 0.6411(17) 0.089(7) Uani 1 1 d . . .
C59 C -0.0158(12) 0.1217(13) 0.7395(16) 0.082(6) Uani 1 1 d . . .
C60 C 0.0309(17) 0.0726(14) 0.7781(16) 0.101(8) Uani 1 1 d . . .
H60 H 0.0851 0.0666 0.7414 0.121 Uiso 1 1 calc R . .
C61 C 0.001(2) 0.0320(16) 0.869(2) 0.116(10) Uani 1 1 d . . .
H61 H 0.0304 -0.0071 0.8967 0.139 Uiso 1 1 calc R . .
C62 C -0.0754(18) 0.0507(18) 0.919(2) 0.106(8) Uani 1 1 d U . .
H62 H -0.0971 0.0248 0.9821 0.127 Uiso 1 1 calc R . .
C63 C -0.119(2) 0.105(2) 0.880(2) 0.125(10) Uani 1 1 d U . .
H63 H -0.1693 0.1185 0.9147 0.150 Uiso 1 1 calc R . .
C64 C -0.0907(16) 0.1377(15) 0.791(2) 0.103(8) Uani 1 1 d . . .
H64 H -0.1225 0.1725 0.7627 0.124 Uiso 1 1 calc R . .
C65 C 0.0598(12) 0.2373(15) 0.8399(13) 0.084(6) Uani 1 1 d . . .
H65A H 0.0623 0.1930 0.8207 0.101 Uiso 1 1 calc R . .
H65B H 0.0087 0.2625 0.8410 0.101 Uiso 1 1 calc R . .
C66 C 0.0547(13) 0.1986(14) 0.9319(14) 0.079(6) Uani 1 1 d . . .
H66A H 0.0867 0.1509 0.9391 0.095 Uiso 1 1 calc R . .
H66B H -0.0045 0.1758 0.9764 0.095 Uiso 1 1 calc R . .
C67 C 0.1281(14) 0.2155(14) 1.0125(12) 0.083(6) Uani 1 1 d . . .
H67A H 0.1537 0.1685 1.0016 0.099 Uiso 1 1 calc R . .
H67B H 0.0855 0.1924 1.0757 0.099 Uiso 1 1 calc R . .
C68 C 0.1963(14) 0.2816(14) 0.9926(14) 0.081(6) Uani 1 1 d . . .
H68A H 0.1687 0.3199 1.0181 0.097 Uiso 1 1 calc R . .
H68B H 0.2315 0.2524 1.0224 0.097 Uiso 1 1 calc R . .
C69 C 0.0273(14) 0.3092(18) 0.9841(17) 0.106(8) Uani 1 1 d . . .
H69A H 0.0456 0.3292 1.0171 0.127 Uiso 1 1 calc R . .
H69B H -0.0272 0.2718 1.0271 0.127 Uiso 1 1 calc R . .
C70 C 0.0146(14) 0.382(2) 0.9148(17) 0.104(8) Uani 1 1 d . . .
H70A H -0.0251 0.4135 0.9428 0.125 Uiso 1 1 calc R . .
H70B H -0.0103 0.3626 0.8861 0.125 Uiso 1 1 calc R . .

loop_
_atom_site_aniso_label
_atom_site_aniso_U_11
_atom_site_aniso_U_22
_atom_site_aniso_U_33
_atom_site_aniso_U_23
_atom_site_aniso_U_13
_atom_site_aniso_U_12
Tb1 0.0491(4) 0.0264(3) 0.0328(3) -0.0130(2) -0.0268(3) 0.0087(2)
Tb2 0.0542(4) 0.0329(4) 0.0285(3) -0.0161(3) -0.0215(3) 0.0090(3)
Tb3 0.0390(3) 0.0256(3) 0.0304(3) -0.0149(2) -0.0242(2) 0.0066(2)
Tb4 0.0507(4) 0.0285(4) 0.0462(4) -0.0194(3) -0.0314(3) 0.0069(2)
Tb5 0.0410(3) 0.0294(3) 0.0310(3) -0.0162(2) -0.0247(2) 0.0056(2)
Tb6 0.0370(3) 0.0370(4) 0.0409(3) -0.0158(3) -0.0227(3) 0.0039(2)
Cu1 0.0547(11) 0.0641(14) 0.0544(11) -0.0245(10) -0.0237(9) 0.0030(9)
Cu2 0.0798(14) 0.0625(14) 0.0827(14) -0.0489(12) -0.0552(12) 0.0320(10)
Cl1 0.133(4) 0.078(4) 0.145(5) -0.082(4) -0.112(4) 0.063(3)
Cl1S 0.056(2) 0.051(2) 0.059(2) -0.0358(17) -0.0338(17) 0.0207(15)
Cl2S 0.064(2) 0.073(3) 0.052(2) -0.0098(19) -0.0281(19) -0.007(2)
Cl3S 0.056(6) 0.070(7) 0.060(7) -0.041(6) -0.008(5) 0.006(5)
Cl4S 0.165(15) 0.181(16) 0.195(15) -0.076(10) -0.081(10) 0.042(10)
Cl5S 0.050(5) 0.060(6) 0.066(6) -0.016(5) -0.034(5) -0.011(4)
O1 0.088(7) 0.034(6) 0.042(5) -0.020(4) -0.043(5) 0.022(5)
O1S 0.156(18) 0.156(18) 0.156(18) -0.071(8) -0.069(8) 0.024(3)
O2 0.068(6) 0.055(7) 0.030(5) -0.023(4) -0.025(4) 0.009(5)
O2S 0.129(16) 0.129(16) 0.129(16) -0.059(7) -0.057(7) 0.020(3)
O3 0.056(6) 0.033(6) 0.069(6) -0.021(5) -0.044(5) 0.017(4)
O4 0.085(8) 0.049(7) 0.056(6) -0.030(5) -0.043(6) 0.027(5)
O5 0.060(6) 0.034(6) 0.052(6) -0.009(4) -0.028(5) -0.002(4)
O5S 0.088(12) 0.088(12) 0.088(12) -0.040(5) -0.039(5) 0.014(2)
O6 0.050(5) 0.037(5) 0.034(4) -0.017(4) -0.025(4) 0.004(4)
O6S 0.110(14) 0.110(14) 0.110(14) -0.050(6) -0.049(6) 0.017(2)
O7 0.047(5) 0.036(5) 0.037(4) -0.015(4) -0.023(4) 0.002(4)
O7S 0.10(2) 0.26(5) 0.08(2) -0.07(3) 0.014(17) -0.06(3)
O8 0.073(7) 0.049(7) 0.041(5) -0.022(5) -0.022(5) 0.009(5)
O8S 0.09(4) 0.20(7) 0.06(3) -0.01(3) -0.01(3) 0.00(4)
O9 0.076(7) 0.055(7) 0.050(6) -0.030(5) -0.026(5) 0.023(5)
O10 0.077(7) 0.053(7) 0.044(5) -0.034(5) -0.025(5) 0.003(5)
O10S 0.073(9) 0.073(9) 0.073(9) -0.033(4) -0.032(4) 0.0117(18)
O11 0.070(6) 0.035(5) 0.033(5) -0.014(4) -0.034(4) 0.005(4)
O11S 0.081(10) 0.080(10) 0.080(10) -0.037(5) -0.035(5) 0.0128(19)
O12 0.043(5) 0.033(5) 0.033(4) -0.016(4) -0.021(4) 0.003(3)
O13 0.043(5) 0.036(5) 0.038(4) -0.023(4) -0.025(4) 0.009(4)
O14 0.036(5) 0.036(5) 0.042(5) -0.003(4) -0.028(4) 0.003(4)
O15 0.043(5) 0.053(7) 0.054(6) -0.020(5) -0.028(5) 0.014(4)
O16 0.045(5) 0.034(5) 0.036(4) -0.021(4) -0.026(4) 0.008(4)
O17 0.045(5) 0.025(5) 0.040(4) -0.015(4) -0.029(4) 0.005(3)
O18 0.040(4) 0.036(5) 0.032(4) -0.017(4) -0.021(4) 0.006(3)
O19 0.093(8) 0.041(6) 0.055(6) -0.031(5) -0.045(6) 0.014(5)
O20 0.059(6) 0.069(8) 0.089(8) -0.052(7) -0.043(6) 0.025(5)
O21 0.102(9) 0.043(7) 0.067(7) -0.027(5) -0.049(7) 0.012(6)
O22 0.063(6) 0.032(6) 0.055(6) -0.021(4) -0.033(5) 0.017(4)
O23 0.044(5) 0.033(5) 0.040(5) -0.013(4) -0.028(4) 0.003(4)
O24 0.061(7) 0.036(6) 0.078(7) -0.027(5) -0.039(6) 0.006(5)
O25 0.037(5) 0.044(6) 0.068(6) -0.016(5) -0.030(5) -0.004(4)
O26 0.051(6) 0.060(7) 0.055(6) -0.028(5) -0.033(5) 0.012(5)
O27 0.091(9) 0.108(11) 0.082(9) -0.064(8) -0.057(8) 0.052(8)
O28 0.066(7) 0.072(8) 0.062(7) -0.031(6) -0.027(6) -0.006(6)
O29 0.058(6) 0.061(7) 0.054(6) -0.028(5) -0.027(5) 0.007(5)
O30 0.068(8) 0.102(11) 0.067(8) -0.040(8) -0.019(6) 0.013(7)
N1 0.068(8) 0.030(7) 0.052(7) -0.012(5) -0.038(6) 0.009(5)
N2 0.091(10) 0.038(8) 0.079(9) -0.032(7) -0.061(8) 0.013(6)
N3 0.060(9) 0.083(12) 0.060(9) -0.025(8) -0.017(7) 0.002(8)
C1 0.065(9) 0.036(8) 0.035(7) -0.013(6) -0.034(6) 0.009(6)
C2 0.095(11) 0.017(7) 0.047(8) -0.015(6) -0.049(8) 0.011(6)
C3 0.075(10) 0.038(9) 0.060(9) -0.030(7) -0.046(8) 0.020(7)
C3S 0.038(19) 0.04(2) 0.031(17) -0.029(16) -0.001(15) -0.011(15)
C4 0.107(13) 0.047(10) 0.065(10) -0.039(8) -0.061(10) 0.014(9)
C4S 0.087 0.087 0.087 -0.039 -0.039 0.014
C5 0.151(19) 0.039(10) 0.083(13) -0.033(9) -0.095(14) 0.023(10)
C6 0.148(18) 0.031(9) 0.058(9) -0.025(7) -0.072(11) 0.013(9)
C7 0.104(12) 0.027(8) 0.038(7) -0.015(6) -0.047(8) 0.006(7)
C8 0.082(11) 0.033(8) 0.032(7) 0.001(6) -0.025(7) -0.001(7)
C9 0.105(16) 0.068(13) 0.054(10) 0.001(9) -0.039(11) -0.028(11)
C10 0.11(2) 0.10(2) 0.068(14) -0.002(13) -0.007(13) -0.045(16)
C11 0.101(17) 0.044(12) 0.14(2) -0.018(12) -0.078(17) -0.010(10)
C12 0.098(16) 0.073(15) 0.077(13) -0.014(11) -0.050(13) 0.001(12)
C13 0.096(13) 0.036(9) 0.070(10) -0.009(7) -0.057(10) -0.010(8)
C14 0.065(9) 0.051(10) 0.071(10) -0.030(8) -0.053(8) 0.031(7)
C15 0.068(9) 0.037(9) 0.063(9) -0.021(7) -0.048(8) 0.022(7)
C16 0.055(9) 0.055(11) 0.060(9) -0.027(8) -0.027(8) 0.012(7)
C17 0.076(10) 0.037(9) 0.062(9) -0.027(7) -0.046(8) 0.017(7)
C18 0.077(10) 0.014(7) 0.063(9) -0.007(6) -0.039(8) 0.010(6)
C19 0.065(10) 0.023(8) 0.066(10) -0.014(7) -0.025(8) 0.009(6)
C20 0.061(8) 0.031(8) 0.053(8) -0.030(6) -0.036(7) 0.018(6)
C21 0.081(11) 0.032(8) 0.043(7) -0.020(6) -0.044(8) 0.010(6)
C22 0.088(12) 0.042(9) 0.063(9) -0.028(7) -0.053(9) 0.011(8)
C23 0.124(17) 0.052(12) 0.118(17) -0.027(11) -0.104(15) 0.015(10)
C24 0.20(3) 0.044(11) 0.117(18) -0.038(11) -0.13(2) 0.028(14)
C25 0.18(3) 0.049(12) 0.086(14) -0.037(10) -0.104(17) 0.034(13)
C26 0.132(16) 0.027(8) 0.057(9) -0.024(7) -0.070(11) 0.023(8)
C27 0.15(2) 0.028(9) 0.046(9) -0.022(7) -0.036(11) 0.021(9)
C28 0.22(3) 0.041(12) 0.072(12) -0.039(10) -0.070(17) 0.030(14)
C29 0.125(12) 0.090(11) 0.101(11) -0.063(9) -0.027(8) 0.013(8)
C30 0.113(12) 0.101(11) 0.117(12) -0.064(9) -0.028(8) 0.013(8)
C31 0.12(2) 0.074(17) 0.112(18) -0.069(15) -0.022(15) 0.013(13)
C32 0.083(13) 0.070(13) 0.064(11) -0.044(10) -0.016(10) 0.008(10)
C33 0.102(13) 0.047(10) 0.092(13) -0.041(9) -0.076(11) 0.027(9)
C34 0.094(12) 0.039(9) 0.069(10) -0.035(8) -0.055(9) 0.020(8)
C35 0.112(16) 0.066(13) 0.099(14) -0.055(11) -0.083(13) 0.047(11)
C36 0.069(10) 0.065(12) 0.081(12) -0.043(10) -0.050(9) 0.026(8)
C37 0.128(17) 0.039(10) 0.073(11) -0.022(8) -0.062(12) -0.001(10)
C38 0.20(3) 0.025(10) 0.076(12) -0.015(8) -0.086(16) 0.017(11)
C39 0.045(8) 0.034(8) 0.063(9) -0.014(7) -0.039(7) 0.010(6)
C40 0.038(7) 0.040(8) 0.059(9) -0.010(6) -0.030(7) 0.001(6)
C41 0.057(10) 0.066(12) 0.073(11) -0.011(9) -0.044(9) 0.009(8)
C42 0.088(14) 0.088(16) 0.092(14) -0.014(12) -0.073(13) 0.023(12)
C43 0.072(13) 0.083(16) 0.122(19) -0.010(13) -0.074(14) 0.014(11)
C44 0.040(8) 0.058(11) 0.095(14) -0.013(9) -0.038(9) 0.010(7)
C45 0.040(8) 0.045(10) 0.088(12) -0.012(8) -0.036(8) 0.001(6)
C46 0.042(8) 0.046(11) 0.094(13) -0.023(9) -0.025(8) 0.016(7)
C47 0.085(13) 0.054(12) 0.107(16) -0.040(11) -0.054(12) 0.011(9)
C48 0.088(16) 0.078(17) 0.13(2) -0.041(15) -0.051(16) 0.029(12)
C49 0.14(3) 0.15(3) 0.18(3) -0.13(3) -0.10(2) 0.07(2)
C50 0.091(17) 0.13(2) 0.17(3) -0.11(2) -0.065(18) 0.048(15)
C51 0.069(13) 0.100(19) 0.13(2) -0.064(16) -0.055(14) 0.029(12)
C52 0.060(9) 0.044(10) 0.057(9) -0.016(7) -0.038(8) -0.002(7)
C53 0.087(13) 0.039(10) 0.122(16) -0.020(9) -0.085(13) 0.001(8)
C54 0.128(18) 0.046(11) 0.100(15) -0.016(10) -0.085(15) 0.002(10)
C55 0.22(3) 0.064(15) 0.13(2) -0.002(13) -0.14(2) -0.034(18)
C56 0.23(4) 0.11(2) 0.20(3) 0.00(2) -0.19(4) -0.05(2)
C57 0.111(19) 0.084(16) 0.19(3) -0.004(17) -0.12(2) -0.034(14)
C58 0.083(13) 0.058(12) 0.121(18) -0.006(11) -0.075(14) -0.008(10)
C59 0.053(10) 0.068(13) 0.112(16) -0.018(11) -0.047(11) -0.018(9)
C60 0.114(18) 0.062(14) 0.082(15) 0.016(11) -0.053(14) -0.019(12)
C61 0.16(3) 0.062(16) 0.12(2) -0.013(14) -0.08(2) 0.002(16)
C62 0.105(11) 0.093(11) 0.115(11) -0.046(9) -0.041(8) -0.016(8)
C63 0.117(13) 0.124(13) 0.133(13) -0.056(9) -0.054(9) 0.007(9)
C64 0.089(17) 0.074(16) 0.15(2) -0.037(15) -0.075(17) -0.008(12)
C65 0.056(10) 0.102(17) 0.076(12) -0.023(11) -0.028(9) -0.022(10)
C66 0.065(11) 0.073(14) 0.078(13) -0.012(10) -0.035(10) -0.013(9)
C67 0.089(14) 0.081(15) 0.049(10) -0.006(9) -0.028(10) -0.010(11)
C68 0.095(15) 0.085(15) 0.081(13) -0.042(12) -0.051(12) 0.013(11)
C69 0.066(13) 0.12(2) 0.090(16) -0.027(15) -0.018(12) 0.016(13)
C70 0.068(13) 0.15(3) 0.092(16) -0.065(17) -0.023(12) 0.017(14)

loop_
_atom_type_symbol
_atom_type_description
_atom_type_scat_dispersion_real
_atom_type_scat_dispersion_imag
_atom_type_scat_source
C C 0.0033 0.0016 'International Tables Vol C Tables 4.2.6.8 and 6.1.1.4'
H H 0.0000 0.0000 'International Tables Vol C Tables 4.2.6.8 and 6.1.1.4'
N N 0.0061 0.0033 'International Tables Vol C Tables 4.2.6.8 and 6.1.1.4'
O O 0.0106 0.0060 'International Tables Vol C Tables 4.2.6.8 and 6.1.1.4'
Cl Cl 0.1484 0.1585 'International Tables Vol C Tables 4.2.6.8 and 6.1.1.4'
Cu Cu 0.3201 1.2651 'International Tables Vol C Tables 4.2.6.8 and 6.1.1.4'
Tb Tb -0.1723 4.1537 'International Tables Vol C Tables 4.2.6.8 and 6.1.1.4'

loop_
_geom_angle_atom_site_label_1
_geom_angle_atom_site_label_2
_geom_angle_atom_site_label_3
_geom_angle
_geom_angle_site_symmetry_1
_geom_angle_site_symmetry_3
O4 Tb1 O1 137.9(3) . .
O4 Tb1 O7 131.2(3) . .
O1 Tb1 O7 84.5(3) . .
O4 Tb1 O13 78.1(3) . .
O1 Tb1 O13 139.3(3) . .
O7 Tb1 O13 77.7(3) . .
O4 Tb1 O3 84.2(4) . .
O1 Tb1 O3 76.2(4) . .
O7 Tb1 O3 139.0(3) . .
O13 Tb1 O3 93.9(3) . .
O4 Tb1 O6 133.6(4) . .
O1 Tb1 O6 74.1(3) . .
O7 Tb1 O6 68.6(3) . .
O13 Tb1 O6 65.4(3) . .
O3 Tb1 O6 71.4(3) . .
O4 Tb1 O5 90.5(4) . .
O1 Tb1 O5 73.6(4) . .
O7 Tb1 O5 78.8(3) . .
O13 Tb1 O5 136.0(3) . .
O3 Tb1 O5 127.4(3) . .
O6 Tb1 O5 135.7(3) . .
O4 Tb1 O22 64.1(3) . 2_666
O1 Tb1 O22 137.9(4) . 2_666
O7 Tb1 O22 67.5(3) . 2_666
O13 Tb1 O22 66.0(3) . 2_666
O3 Tb1 O22 144.8(3) . 2_666
O6 Tb1 O22 119.3(3) . 2_666
O5 Tb1 O22 70.7(3) . 2_666
O4 Tb1 N1 65.9(4) . .
O1 Tb1 N1 72.0(4) . .
O7 Tb1 N1 141.7(3) . .
O13 Tb1 N1 138.8(3) . .
O3 Tb1 N1 64.3(3) . .
O6 Tb1 N1 129.0(3) . .
O5 Tb1 N1 66.0(4) . .
O22 Tb1 N1 111.4(3) 2_666 .
O4 Tb1 Tb5 95.6(3) . 2_666
O1 Tb1 Tb5 124.8(3) . 2_666
O7 Tb1 Tb5 41.3(2) . 2_666
O13 Tb1 Tb5 41.9(2) . 2_666
O3 Tb1 Tb5 133.8(2) . 2_666
O6 Tb1 Tb5 76.11(19) . 2_666
O5 Tb1 Tb5 98.8(2) . 2_666
O22 Tb1 Tb5 43.3(2) 2_666 2_666
N1 Tb1 Tb5 154.7(3) . 2_666
O7 Tb2 O29 75.4(3) . 2_666
O7 Tb2 O2 84.7(3) . .
O29 Tb2 O2 86.5(4) 2_666 .
O7 Tb2 O10 140.2(3) . .
O29 Tb2 O10 140.8(4) 2_666 .
O2 Tb2 O10 82.8(4) . .
O7 Tb2 O12 73.2(3) . .
O29 Tb2 O12 113.8(3) 2_666 .
O2 Tb2 O12 144.1(3) . .
O10 Tb2 O12 96.2(3) . .
O7 Tb2 O6 69.0(3) . .
O29 Tb2 O6 142.7(3) 2_666 .
O2 Tb2 O6 79.5(3) . .
O10 Tb2 O6 71.6(3) . .
O12 Tb2 O6 66.4(3) . .
O7 Tb2 O9 124.5(3) . .
O29 Tb2 O9 81.6(4) 2_666 .
O2 Tb2 O9 143.7(3) . .
O10 Tb2 O9 85.1(4) . .
O12 Tb2 O9 71.2(3) . .
O6 Tb2 O9 128.2(3) . .
O7 Tb2 O8 143.9(3) . .
O29 Tb2 O8 73.6(4) 2_666 .
O2 Tb2 O8 75.3(3) . .
O10 Tb2 O8 67.2(4) . .
O12 Tb2 O8 137.3(3) . .
O6 Tb2 O8 133.7(3) . .
O9 Tb2 O8 68.5(4) . .
O7 Tb2 Tb5 37.1(2) . 2_666
O29 Tb2 Tb5 86.6(3) 2_666 2_666
O2 Tb2 Tb5 121.0(2) . 2_666
O10 Tb2 Tb5 130.9(2) . 2_666
O12 Tb2 Tb5 38.45(19) . 2_666
O6 Tb2 Tb5 71.88(18) . 2_666
O9 Tb2 Tb5 92.5(2) . 2_666
O8 Tb2 Tb5 154.0(3) . 2_666
O16 Tb3 O12 116.4(3) . .
O16 Tb3 O13 76.1(3) . .
O12 Tb3 O13 71.3(3) . .
O16 Tb3 O11 144.4(3) . .
O12 Tb3 O11 83.4(3) . .
O13 Tb3 O11 139.5(3) . .
O16 Tb3 O18 70.8(3) . .
O12 Tb3 O18 77.4(3) . .
O13 Tb3 O18 116.6(3) . .
O11 Tb3 O18 86.6(3) . .
O16 Tb3 O14 87.9(3) . .
O12 Tb3 O14 142.4(3) . .
O13 Tb3 O14 88.9(3) . .
O11 Tb3 O14 92.8(3) . .
O18 Tb3 O14 140.0(3) . .
O16 Tb3 O6 138.4(3) . .
O12 Tb3 O6 67.8(3) . .
O13 Tb3 O6 66.2(3) . .
O11 Tb3 O6 75.3(3) . .
O18 Tb3 O6 142.1(3) . .
O14 Tb3 O6 75.0(3) . .
O16 Tb3 O17 68.6(3) . .
O12 Tb3 O17 139.2(3) . .
O13 Tb3 O17 141.3(3) . .
O11 Tb3 O17 77.3(3) . .
O18 Tb3 O17 66.0(3) . .
O14 Tb3 O17 74.8(3) . .
O6 Tb3 O17 137.7(3) . .
O16 Tb3 Tb5 89.3(2) . 2_666
O12 Tb3 Tb5 36.9(2) . 2_666
O13 Tb3 Tb5 36.7(2) . 2_666
O11 Tb3 Tb5 118.8(2) . 2_666
O18 Tb3 Tb5 90.24(19) . 2_666
O14 Tb3 Tb5 124.0(2) . 2_666
O6 Tb3 Tb5 70.93(19) . 2_666
O17 Tb3 Tb5 151.40(18) . 2_666
O20 Tb4 O23 120.6(3) . .
O20 Tb4 O24 143.1(4) . .
O23 Tb4 O24 84.6(3) . .
O20 Tb4 O19 90.2(4) . .
O23 Tb4 O19 143.9(3) . .
O24 Tb4 O19 79.4(4) . .
O20 Tb4 O17 134.8(4) . .
O23 Tb4 O17 72.2(3) . .
O24 Tb4 O17 75.7(3) . .
O19 Tb4 O17 72.6(3) . .
O20 Tb4 O18 74.9(4) . .
O23 Tb4 O18 76.1(3) . .
O24 Tb4 O18 141.2(3) . .
O19 Tb4 O18 96.8(3) . .
O17 Tb4 O18 66.5(3) . .
O20 Tb4 O21 82.6(5) . .
O23 Tb4 O21 77.5(4) . .
O24 Tb4 O21 77.0(4) . .
O19 Tb4 O21 128.7(4) . .
O17 Tb4 O21 140.6(4) . .
O18 Tb4 O21 129.2(3) . .
O20 Tb4 N2 67.5(4) . .
O23 Tb4 N2 142.2(4) . .
O24 Tb4 N2 76.2(4) . .
O19 Tb4 N2 63.7(4) . .
O17 Tb4 N2 131.3(3) . .
O18 Tb4 N2 136.8(4) . .
O21 Tb4 N2 66.7(4) . .
O23 Tb5 O7 95.3(3) . 2_666
O23 Tb5 O13 141.8(3) . 2_666
O7 Tb5 O13 78.4(3) 2_666 2_666
O23 Tb5 O18 76.4(3) . .
O7 Tb5 O18 146.8(3) 2_666 .
O13 Tb5 O18 88.5(3) 2_666 .
O23 Tb5 O12 144.4(3) . 2_666
O7 Tb5 O12 73.6(3) 2_666 2_666
O13 Tb5 O12 70.3(3) 2_666 2_666
O18 Tb5 O12 130.3(3) . 2_666
O23 Tb5 O16 79.1(3) . .
O7 Tb5 O16 141.1(3) 2_666 .
O13 Tb5 O16 128.4(3) 2_666 .
O18 Tb5 O16 69.7(3) . .
O12 Tb5 O16 88.8(3) 2_666 .
O23 Tb5 O22 72.7(3) . .
O7 Tb5 O22 70.8(3) 2_666 .
O13 Tb5 O22 69.5(3) 2_666 .
O18 Tb5 O22 76.0(3) . .
O12 Tb5 O22 130.4(3) 2_666 .
O16 Tb5 O22 139.7(3) . .
O23 Tb5 O26 70.5(3) . .
O7 Tb5 O26 77.8(3) 2_666 .
O13 Tb5 O26 141.4(3) 2_666 .
O18 Tb5 O26 126.7(3) . .
O12 Tb5 O26 74.0(3) 2_666 .
O16 Tb5 O26 63.9(3) . .
O22 Tb5 O26 128.4(4) . .
O23 Tb5 Tb1 111.3(2) . 2_666
O7 Tb5 Tb1 41.5(2) 2_666 2_666
O13 Tb5 Tb1 42.5(2) 2_666 2_666
O18 Tb5 Tb1 111.3(2) . 2_666
O12 Tb5 Tb1 82.9(2) 2_666 2_666
O16 Tb5 Tb1 169.60(19) . 2_666
O22 Tb5 Tb1 47.7(2) . 2_666
O26 Tb5 Tb1 119.1(2) . 2_666
O23 Tb5 Tb2 116.3(2) . 2_666
O7 Tb5 Tb2 36.8(2) 2_666 2_666
O13 Tb5 Tb2 80.61(19) 2_666 2_666
O18 Tb5 Tb2 167.3(2) . 2_666
O12 Tb5 Tb2 39.2(2) 2_666 2_666
O16 Tb5 Tb2 112.16(19) . 2_666
O22 Tb5 Tb2 106.0(2) . 2_666
O26 Tb5 Tb2 62.3(2) . 2_666
Tb1 Tb5 Tb2 64.42(3) 2_666 2_666
O23 Tb5 Tb3 177.2(2) . 2_666
O7 Tb5 Tb3 82.3(2) 2_666 2_666
O13 Tb5 Tb3 36.4(2) 2_666 2_666
O18 Tb5 Tb3 105.0(2) . 2_666
O12 Tb5 Tb3 36.1(2) 2_666 2_666
O16 Tb5 Tb3 103.70(19) . 2_666
O22 Tb5 Tb3 105.1(2) . 2_666
O26 Tb5 Tb3 110.1(2) . 2_666
Tb1 Tb5 Tb3 65.91(3) 2_666 2_666
Tb2 Tb5 Tb3 62.31(4) 2_666 2_666
O28 Tb6 O23 80.6(4) . .
O28 Tb6 O25 79.4(4) . .
O23 Tb6 O25 87.5(3) . .
O28 Tb6 O15 131.3(4) . .
O23 Tb6 O15 144.5(3) . .
O25 Tb6 O15 84.6(4) . .
O28 Tb6 O27 74.4(5) . .
O23 Tb6 O27 142.5(4) . .
O25 Tb6 O27 114.1(5) . .
O15 Tb6 O27 70.9(4) . .
O28 Tb6 O16 130.0(3) . .
O23 Tb6 O16 80.2(3) . .
O25 Tb6 O16 144.6(3) . .
O15 Tb6 O16 86.5(3) . .
O27 Tb6 O16 95.0(4) . .
O28 Tb6 O17 143.6(4) . .
O23 Tb6 O17 71.1(3) . .
O25 Tb6 O17 77.1(3) . .
O15 Tb6 O17 73.4(3) . .
O27 Tb6 O17 141.1(4) . .
O16 Tb6 O17 67.6(3) . .
O28 Tb6 O26 67.1(4) . .
O23 Tb6 O26 69.0(3) . .
O25 Tb6 O26 141.3(4) . .
O15 Tb6 O26 132.1(4) . .
O27 Tb6 O26 75.7(4) . .
O16 Tb6 O26 63.0(3) . .
O17 Tb6 O26 120.0(3) . .
O26 Cu1 O29 96.7(4) . .
O26 Cu1 O28 87.9(4) . .
O29 Cu1 O28 163.7(5) . .
O26 Cu1 N3 174.4(6) . .
O29 Cu1 N3 88.9(6) . .
O28 Cu1 N3 86.9(6) . .
O20 Cu2 O4 157.5(5) . 2_666
O20 Cu2 O22 92.3(4) . .
O4 Cu2 O22 84.1(4) 2_666 .
O20 Cu2 Cl1 97.3(4) . .
O4 Cu2 Cl1 98.8(3) 2_666 .
O22 Cu2 Cl1 143.2(4) . .
H7S Cl3S H4S1 137.4 . .
H7S Cl3S H4S2 140.3 . .
H4S1 Cl3S H4S2 82.1 . .
H7S Cl3S H4S3 98.2 . .
H4S1 Cl3S H4S3 85.2 . .
H4S2 Cl3S H4S3 77.1 . .
C1 O1 Tb1 140.7(9) . .
C1 O2 Tb2 133.7(8) . .
C14 O3 Tb1 125.2(8) . .
C16 O4 Cu2 123.2(10) . 2_666
C16 O4 Tb1 119.7(9) . .
Cu2 O4 Tb1 112.0(5) 2_666 .
C19 O5 Tb1 122.0(9) . .
Tb3 O6 Tb2 107.1(3) . .
Tb3 O6 Tb1 110.9(3) . .
Tb2 O6 Tb1 106.1(3) . .
Tb2 O7 Tb5 106.1(4) . 2_666
Tb2 O7 Tb1 111.7(3) . .
Tb5 O7 Tb1 97.2(3) 2_666 .
C4S O7S H7S 110.7 . .
C3S O8S H8S 109.7 . .
C20 O10 Tb2 128.8(8) . .
C20 O11 Tb3 137.2(8) . .
Tb3 O12 Tb5 107.0(3) . 2_666
Tb3 O12 Tb2 110.1(3) . .
Tb5 O12 Tb2 102.4(3) 2_666 .
Tb3 O13 Tb5 106.9(3) . 2_666
Tb3 O13 Tb1 114.3(3) . .
Tb5 O13 Tb1 95.6(3) 2_666 .
C39 O14 Tb3 134.8(8) . .
C39 O15 Tb6 140.1(8) . .
Tb3 O16 Tb6 112.3(3) . .
Tb3 O16 Tb5 108.6(3) . .
Tb6 O16 Tb5 94.6(3) . .
Tb4 O17 Tb3 111.2(3) . .
Tb4 O17 Tb6 103.6(3) . .
Tb3 O17 Tb6 106.7(3) . .
Tb5 O18 Tb3 107.2(3) . .
Tb5 O18 Tb4 98.9(3) . .
Tb3 O18 Tb4 111.1(3) . .
C34 O19 Tb4 127.6(9) . .
C36 O20 Cu2 124.8(10) . .
C36 O20 Tb4 114.5(9) . .
Cu2 O20 Tb4 119.0(6) . .
C38 O21 Tb4 121.8(11) . .
Cu2 O22 Tb5 137.2(5) . .
Cu2 O22 Tb1 99.2(4) . 2_666
Tb5 O22 Tb1 89.0(3) . 2_666
Tb4 O23 Tb6 109.5(3) . .
Tb4 O23 Tb5 102.7(3) . .
Tb6 O23 Tb5 98.0(3) . .
C52 O24 Tb4 136.4(10) . .
C52 O25 Tb6 131.7(9) . .
Cu1 O26 Tb5 130.8(5) . .
Cu1 O26 Tb6 99.1(4) . .
Tb5 O26 Tb6 89.9(3) . .
C65 O28 Cu1 112.6(11) . .
C65 O28 Tb6 141.5(11) . .
Cu1 O28 Tb6 105.8(5) . .
C68 O29 Cu1 109.5(11) . .
C68 O29 Tb2 129.3(11) . 2_666
Cu1 O29 Tb2 121.2(5) . 2_666
C70 O30 H30 109.5 . .
C17 N1 C18 111.5(12) . .
C17 N1 C15 112.2(12) . .
C18 N1 C15 110.0(11) . .
C17 N1 Tb1 109.6(8) . .
C18 N1 Tb1 105.8(9) . .
C15 N1 Tb1 107.4(8) . .
C33 N2 C35 111.1(14) . .
C33 N2 C37 109.1(13) . .
C35 N2 C37 112.6(15) . .
C33 N2 Tb4 108.0(9) . .
C35 N2 Tb4 109.1(9) . .
C37 N2 Tb4 106.8(10) . .
C69 N3 C67 111.5(18) . .
C69 N3 C66 114.3(18) . .
C67 N3 C66 110.5(17) . .
C69 N3 Cu1 112.8(15) . .
C67 N3 Cu1 102.9(11) . .
C66 N3 Cu1 104.0(12) . .
O2 C1 O1 125.5(11) . .
O2 C1 C2 119.1(12) . .
O1 C1 C2 115.4(13) . .
C3 C2 C7 120.2(13) . .
C3 C2 C1 116.4(14) . .
C7 C2 C1 123.3(14) . .
C2 C3 C4 120.9(16) . .
C2 C3 H3 119.5 . .
C4 C3 H3 119.5 . .
C5 C4 C3 119.7(17) . .
C5 C4 H4 120.2 . .
C3 C4 H4 120.2 . .
O7S C4S H4S1 108.0 . .
O7S C4S H4S2 111.7 . .
H4S1 C4S H4S2 110.3 . .
O7S C4S H4S3 108.4 . .
H4S1 C4S H4S3 109.6 . .
H4S2 C4S H4S3 108.9 . .
C4 C5 C6 121.8(14) . .
C4 C5 H5 119.1 . .
C6 C5 H5 119.1 . .
C5 C6 C7 118.9(17) . .
C5 C6 H6 120.5 . .
C7 C6 H6 120.5 . .
C2 C7 C6 118.5(16) . .
C2 C7 C8 123.0(12) . .
C6 C7 C8 118.4(15) . .
C13 C8 C9 117.5(17) . .
C13 C8 C7 121.9(16) . .
C9 C8 C7 120.5(15) . .
C8 C9 C10 122(2) . .
C8 C9 H9 119.1 . .
C10 C9 H9 119.1 . .
C9 C10 C11 118(2) . .
C9 C10 H10 120.8 . .
C11 C10 H10 120.8 . .
C12 C11 C10 117(2) . .
C12 C11 H11 121.6 . .
C10 C11 H11 121.6 . .
C13 C12 C11 123(2) . .
C13 C12 H12 118.3 . .
C11 C12 H12 118.3 . .
C12 C13 C8 122(2) . .
C12 C13 H13 119.0 . .
C8 C13 H13 119.0 . .
C15 C14 O3 108.6(12) . .
C15 C14 H14A 110.0 . .
O3 C14 H14A 110.0 . .
C15 C14 H14B 110.0 . .
O3 C14 H14B 110.0 . .
H14A C14 H14B 108.3 . .
C14 C15 N1 111.1(11) . .
C14 C15 H15A 109.4 . .
N1 C15 H15A 109.4 . .
C14 C15 H15B 109.4 . .
N1 C15 H15B 109.4 . .
H15A C15 H15B 108.0 . .
O4 C16 C17 108.3(13) . .
O4 C16 H16A 110.0 . .
C17 C16 H16A 110.0 . .
O4 C16 H16B 110.0 . .
C17 C16 H16B 110.0 . .
H16A C16 H16B 108.4 . .
N1 C17 C16 111.9(12) . .
N1 C17 H17A 109.2 . .
C16 C17 H17A 109.2 . .
N1 C17 H17B 109.2 . .
C16 C17 H17B 109.2 . .
H17A C17 H17B 107.9 . .
C19 C18 N1 113.6(12) . .
C19 C18 H18A 108.8 . .
N1 C18 H18A 108.8 . .
C19 C18 H18B 108.8 . .
N1 C18 H18B 108.8 . .
H18A C18 H18B 107.7 . .
O5 C19 C18 110.8(12) . .
O5 C19 H19A 109.5 . .
C18 C19 H19A 109.5 . .
O5 C19 H19B 109.5 . .
C18 C19 H19B 109.5 . .
H19A C19 H19B 108.1 . .
O11 C20 O10 125.3(12) . .
O11 C20 C21 117.1(13) . .
O10 C20 C21 117.6(12) . .
C22 C21 C26 120.4(13) . .
C22 C21 C20 117.2(13) . .
C26 C21 C20 122.4(15) . .
C21 C22 C23 122.4(18) . .
C21 C22 H22 118.8 . .
C23 C22 H22 118.8 . .
C24 C23 C22 117(2) . .
C24 C23 H23 121.4 . .
C22 C23 H23 121.4 . .
C23 C24 C25 123.7(18) . .
C23 C24 H24 118.2 . .
C25 C24 H24 118.2 . .
C24 C25 C26 119.7(19) . .
C24 C25 H25 120.1 . .
C26 C25 H25 120.1 . .
C25 C26 C21 117(2) . .
C25 C26 C27 121.6(18) . .
C21 C26 C27 121.8(14) . .
C32 C27 C28 121(2) . .
C32 C27 C26 121.7(15) . .
C28 C27 C26 117(2) . .
C29 C28 C27 113(3) . .
C29 C28 H28 123.4 . .
C27 C28 H28 123.4 . .
C30 C29 C28 126(3) . .
C30 C29 H29 117.0 . .
C28 C29 H29 117.0 . .
C29 C30 C31 119(3) . .
C29 C30 H30A 120.6 . .
C31 C30 H30A 120.6 . .
C32 C31 C30 119(3) . .
C32 C31 H31 120.5 . .
C30 C31 H31 120.5 . .
C27 C32 C31 122(2) . .
C27 C32 H32 119.2 . .
C31 C32 H32 119.2 . .
C34 C33 N2 110.1(13) . .
C34 C33 H33A 109.6 . .
N2 C33 H33A 109.6 . .
C34 C33 H33B 109.6 . .
N2 C33 H33B 109.6 . .
H33A C33 H33B 108.1 . .
O19 C34 C33 107.1(13) . .
O19 C34 H34A 110.3 . .
C33 C34 H34A 110.3 . .
O19 C34 H34B 110.3 . .
C33 C34 H34B 110.3 . .
H34A C34 H34B 108.6 . .
N2 C35 C36 110.5(14) . .
N2 C35 H35A 109.6 . .
C36 C35 H35A 109.6 . .
N2 C35 H35B 109.6 . .
C36 C35 H35B 109.6 . .
H35A C35 H35B 108.1 . .
O20 C36 C35 108.5(16) . .
O20 C36 H36A 110.0 . .
C35 C36 H36A 110.0 . .
O20 C36 H36B 110.0 . .
C35 C36 H36B 110.0 . .
H36A C36 H36B 108.4 . .
N2 C37 C38 110.3(14) . .
N2 C37 H37A 109.6 . .
C38 C37 H37A 109.6 . .
N2 C37 H37B 109.6 . .
C38 C37 H37B 109.6 . .
H37A C37 H37B 108.1 . .
O21 C38 C37 109.2(16) . .
O21 C38 H38A 109.8 . .
C37 C38 H38A 109.8 . .
O21 C38 H38B 109.8 . .
C37 C38 H38B 109.8 . .
H38A C38 H38B 108.3 . .
O14 C39 O15 125.8(11) . .
O14 C39 C40 116.9(12) . .
O15 C39 C40 117.3(12) . .
C45 C40 C41 120.1(14) . .
C45 C40 C39 122.8(15) . .
C41 C40 C39 117.0(14) . .
C42 C41 C40 119(2) . .
C42 C41 H41 120.3 . .
C40 C41 H41 120.3 . .
C43 C42 C41 120(2) . .
C43 C42 H42 119.8 . .
C41 C42 H42 119.8 . .
C42 C43 C44 121.2(17) . .
C42 C43 H43 119.4 . .
C44 C43 H43 119.4 . .
C45 C44 C43 118.4(18) . .
C45 C44 H44 120.8 . .
C43 C44 H44 120.8 . .
C44 C45 C40 120.3(19) . .
C44 C45 C46 117.6(18) . .
C40 C45 C46 121.9(14) . .
C51 C46 C47 118(2) . .
C51 C46 C45 121.7(18) . .
C47 C46 C45 120.8(17) . .
C48 C47 C46 123(2) . .
C48 C47 H47 118.6 . .
C46 C47 H47 118.6 . .
C47 C48 C49 122(3) . .
C47 C48 H48 119.2 . .
C49 C48 H48 119.2 . .
C50 C49 C48 116(3) . .
C50 C49 H49 121.9 . .
C48 C49 H49 121.9 . .
C49 C50 C51 121(3) . .
C49 C50 H50 119.6 . .
C51 C50 H50 119.6 . .
C46 C51 C50 121(2) . .
C46 C51 H51 119.5 . .
C50 C51 H51 119.5 . .
O24 C52 O25 127.4(13) . .
O24 C52 C53 117.0(16) . .
O25 C52 C53 115.5(15) . .
C54 C53 C58 121.6(17) . .
C54 C53 C52 118.2(18) . .
C58 C53 C52 120.1(19) . .
C53 C54 C55 120(2) . .
C53 C54 H54 120.2 . .
C55 C54 H54 120.2 . .
C56 C55 C54 121(3) . .
C56 C55 H55 119.3 . .
C54 C55 H55 119.3 . .
C55 C56 C57 121(2) . .
C55 C56 H56 119.7 . .
C57 C56 H56 119.7 . .
C56 C57 C58 122(3) . .
C56 C57 H57 119.2 . .
C58 C57 H57 119.2 . .
C53 C58 C57 115(2) . .
C53 C58 C59 124.5(16) . .
C57 C58 C59 120(2) . .
C60 C59 C64 121(2) . .
C60 C59 C58 119(2) . .
C64 C59 C58 120(2) . .
C61 C60 C59 121(3) . .
C61 C60 H60 119.6 . .
C59 C60 H60 119.6 . .
C60 C61 C62 117(3) . .
C60 C61 H61 121.7 . .
C62 C61 H61 121.7 . .
C63 C62 C61 122(3) . .
C63 C62 H62 118.9 . .
C61 C62 H62 118.9 . .
C64 C63 C62 119(3) . .
C64 C63 H63 120.7 . .
C62 C63 H63 120.7 . .
C63 C64 C59 121(3) . .
C63 C64 H64 119.7 . .
C59 C64 H64 119.7 . .
O28 C65 C66 111.3(15) . .
O28 C65 H65A 109.4 . .
C66 C65 H65A 109.4 . .
O28 C65 H65B 109.4 . .
C66 C65 H65B 109.4 . .
H65A C65 H65B 108.0 . .
C65 C66 N3 113.1(17) . .
C65 C66 H66A 109.0 . .
N3 C66 H66A 109.0 . .
C65 C66 H66B 109.0 . .
N3 C66 H66B 109.0 . .
H66A C66 H66B 107.8 . .
N3 C67 C68 107.1(17) . .
N3 C67 H67A 110.3 . .
C68 C67 H67A 110.3 . .
N3 C67 H67B 110.3 . .
C68 C67 H67B 110.3 . .
H67A C67 H67B 108.6 . .
O29 C68 C67 112.5(15) . .
O29 C68 H68A 109.1 . .
C67 C68 H68A 109.1 . .
O29 C68 H68B 109.1 . .
C67 C68 H68B 109.1 . .
H68A C68 H68B 107.8 . .
N3 C69 C70 115(2) . .
N3 C69 H69A 108.5 . .
C70 C69 H69A 108.5 . .
N3 C69 H69B 108.5 . .
C70 C69 H69B 108.5 . .
H69A C69 H69B 107.5 . .
C69 C70 O30 111.2(19) . .
C69 C70 H70A 109.4 . .
O30 C70 H70A 109.4 . .
C69 C70 H70B 109.4 . .
O30 C70 H70B 109.4 . .
H70A C70 H70B 108.0 . .

loop_
_geom_bond_atom_site_label_1
_geom_bond_atom_site_label_2
_geom_bond_distance
_geom_bond_site_symmetry_2
Tb1 O4 2.335(10) .
Tb1 O1 2.341(9) .
Tb1 O7 2.364(9) .
Tb1 O13 2.405(9) .
Tb1 O3 2.429(9) .
Tb1 O6 2.436(9) .
Tb1 O5 2.440(9) .
Tb1 O22 2.619(10) 2_666
Tb1 N1 2.715(12) .
Tb1 Tb5 3.5423(14) 2_666
Tb2 O7 2.342(9) .
Tb2 O29 2.372(11) 2_666
Tb2 O2 2.377(10) .
Tb2 O10 2.412(10) .
Tb2 O12 2.427(8) .
Tb2 O6 2.436(9) .
Tb2 O9 2.454(11) .
Tb2 O8 2.491(10) .
Tb2 Tb5 3.7543(11) 2_666
Tb3 O16 2.325(8) .
Tb3 O12 2.345(8) .
Tb3 O13 2.363(8) .
Tb3 O11 2.398(9) .
Tb3 O18 2.413(8) .
Tb3 O14 2.419(8) .
Tb3 O6 2.426(9) .
Tb3 O17 2.436(8) .
Tb3 Tb5 3.8065(15) 2_666
Tb4 O20 2.299(11) .
Tb4 O23 2.320(9) .
Tb4 O24 2.355(10) .
Tb4 O19 2.383(10) .
Tb4 O17 2.397(8) .
Tb4 O18 2.421(8) .
Tb4 O21 2.433(12) .
Tb4 N2 2.643(12) .
Tb5 O23 2.349(8) .
Tb5 O7 2.358(8) 2_666
Tb5 O13 2.376(8) 2_666
Tb5 O18 2.380(8) .
Tb5 O12 2.390(8) 2_666
Tb5 O16 2.427(8) .
Tb5 O22 2.432(9) .
Tb5 O26 2.454(10) .
Tb5 Tb1 3.5424(13) 2_666
Tb5 Tb2 3.7543(11) 2_666
Tb5 Tb3 3.8066(15) 2_666
Tb6 O28 2.306(12) .
Tb6 O23 2.336(9) .
Tb6 O25 2.339(10) .
Tb6 O15 2.354(10) .
Tb6 O27 2.355(13) .
Tb6 O16 2.386(8) .
Tb6 O17 2.441(9) .
Tb6 O26 2.551(9) .
Cu1 O26 1.908(11) .
Cu1 O29 1.943(11) .
Cu1 O28 1.970(11) .
Cu1 N3 1.974(15) .
Cu2 O20 1.923(11) .
Cu2 O4 1.934(11) 2_666
Cu2 O22 2.007(10) .
Cu2 Cl1 2.256(5) .
Cl3S H7S 1.4680 .
Cl3S H4S1 1.1281 .
Cl3S H4S2 1.3184 .
Cl3S H4S3 1.2378 .
O1 C1 1.275(17) .
O2 C1 1.247(17) .
O3 C14 1.472(15) .
O4 C16 1.417(19) .
O4 Cu2 1.934(11) 2_666
O5 C19 1.395(18) .
O7 Tb5 2.358(8) 2_666
O7S C4S 1.42(5) .
O7S H7S 0.8457 .
O8S C3S 1.443(10) .
O8S H8S 0.8254 .
O10 C20 1.255(18) .
O11 C20 1.224(16) .
O12 Tb5 2.390(8) 2_666
O13 Tb5 2.376(8) 2_666
O14 C39 1.263(16) .
O15 C39 1.267(18) .
O19 C34 1.423(16) .
O20 C36 1.36(2) .
O21 C38 1.38(2) .
O22 Tb1 2.619(10) 2_666
O24 C52 1.24(2) .
O25 C52 1.28(2) .
O28 C65 1.41(2) .
O29 C68 1.37(2) .
O29 Tb2 2.372(11) 2_666
O30 C70 1.48(3) .
O30 H30 0.8400 .
N1 C17 1.47(2) .
N1 C18 1.487(19) .
N1 C15 1.496(18) .
N2 C33 1.483(18) .
N2 C35 1.49(2) .
N2 C37 1.50(2) .
N3 C69 1.46(3) .
N3 C67 1.50(3) .
N3 C66 1.51(3) .
C1 C2 1.513(17) .
C2 C3 1.36(2) .
C2 C7 1.40(2) .
C3 C4 1.40(2) .
C3 H3 0.9500 .
C3S H3S1 0.9800 .
C3S H3S2 0.9800 .
C3S H3S3 0.9800 .
C4 C5 1.34(3) .
C4 H4 0.9500 .
C4S H4S1 0.9844 .
C4S H4S2 0.9817 .
C4S H4S3 0.9778 .
C5 C6 1.38(3) .
C5 H5 0.9500 .
C6 C7 1.425(19) .
C6 H6 0.9500 .
C7 C8 1.45(2) .
C8 C13 1.38(2) .
C8 C9 1.39(3) .
C9 C10 1.40(3) .
C9 H9 0.9500 .
C10 C11 1.44(4) .
C10 H10 0.9500 .
C11 C12 1.39(4) .
C11 H11 0.9500 .
C12 C13 1.32(3) .
C12 H12 0.9500 .
C13 H13 0.9500 .
C14 C15 1.46(2) .
C14 H14A 0.9900 .
C14 H14B 0.9900 .
C15 H15A 0.9900 .
C15 H15B 0.9900 .
C16 C17 1.51(2) .
C16 H16A 0.9900 .
C16 H16B 0.9900 .
C17 H17A 0.9900 .
C17 H17B 0.9900 .
C18 C19 1.45(2) .
C18 H18A 0.9900 .
C18 H18B 0.9900 .
C19 H19A 0.9900 .
C19 H19B 0.9900 .
C20 C21 1.501(17) .
C21 C22 1.35(2) .
C21 C26 1.44(2) .
C22 C23 1.41(2) .
C22 H22 0.9500 .
C23 C24 1.36(4) .
C23 H23 0.9500 .
C24 C25 1.37(4) .
C24 H24 0.9500 .
C25 C26 1.43(3) .
C25 H25 0.9500 .
C26 C27 1.48(3) .
C27 C32 1.33(3) .
C27 C28 1.45(3) .
C28 C29 1.42(4) .
C28 H28 0.9500 .
C29 C30 1.29(4) .
C29 H29 0.9500 .
C30 C31 1.42(4) .
C30 H30A 0.9500 .
C31 C32 1.38(3) .
C31 H31 0.9500 .
C32 H32 0.9500 .
C33 C34 1.47(2) .
C33 H33A 0.9900 .
C33 H33B 0.9900 .
C34 H34A 0.9900 .
C34 H34B 0.9900 .
C35 C36 1.57(3) .
C35 H35A 0.9900 .
C35 H35B 0.9900 .
C36 H36A 0.9900 .
C36 H36B 0.9900 .
C37 C38 1.51(2) .
C37 H37A 0.9900 .
C37 H37B 0.9900 .
C38 H38A 0.9900 .
C38 H38B 0.9900 .
C39 C40 1.515(17) .
C40 C45 1.38(2) .
C40 C41 1.39(2) .
C41 C42 1.39(2) .
C41 H41 0.9500 .
C42 C43 1.33(3) .
C42 H42 0.9500 .
C43 C44 1.43(3) .
C43 H43 0.9500 .
C44 C45 1.37(2) .
C44 H44 0.9500 .
C45 C46 1.49(3) .
C46 C51 1.35(3) .
C46 C47 1.41(3) .
C47 C48 1.27(3) .
C47 H47 0.9500 .
C48 C49 1.46(4) .
C48 H48 0.9500 .
C49 C50 1.36(4) .
C49 H49 0.9500 .
C50 C51 1.41(3) .
C50 H50 0.9500 .
C51 H51 0.9500 .
C52 C53 1.503(19) .
C53 C54 1.36(3) .
C53 C58 1.43(3) .
C54 C55 1.40(3) .
C54 H54 0.9500 .
C55 C56 1.30(5) .
C55 H55 0.9500 .
C56 C57 1.38(5) .
C56 H56 0.9500 .
C57 C58 1.43(3) .
C57 H57 0.9500 .
C58 C59 1.50(3) .
C59 C60 1.36(3) .
C59 C64 1.37(4) .
C60 C61 1.36(3) .
C60 H60 0.9500 .
C61 C62 1.41(4) .
C61 H61 0.9500 .
C62 C63 1.36(4) .
C62 H62 0.9500 .
C63 C64 1.34(4) .
C63 H63 0.9500 .
C64 H64 0.9500 .
C65 C66 1.50(3) .
C65 H65A 0.9900 .
C65 H65B 0.9900 .
C66 H66A 0.9900 .
C66 H66B 0.9900 .
C67 C68 1.55(3) .
C67 H67A 0.9900 .
C67 H67B 0.9900 .
C68 H68A 0.9900 .
C68 H68B 0.9900 .
C69 C70 1.47(4) .
C69 H69A 0.9900 .
C69 H69B 0.9900 .
C70 H70A 0.9900 .
C70 H70B 0.9900 .
